data_7027013
loop_
_publ_author_name
'Boer\'e, Ren\'e T.'
'Klassen, Vicki'
'Wolmersh\"auser, Gotthelf'

_publ_section_title
;
 Synthesis of some very bulky N,N&#x2032;-disubstituted amidines and
 initial studies of their coordination chemistry&#x200A;&#x2020;
;
_journal_issue 24
_journal_name_full 'Journal of the Chemical Society, Dalton Transactions'
_journal_page_first 4147
_journal_paper_doi 10.1039/a805548c
_journal_year 1998
_chemical_formula_sum 'C31 H38 Mo N2 O5'
_chemical_formula_weight 614.57
_chemical_name_systematic
;
 ?
;
_space_group_IT_number 14
_symmetry_cell_setting monoclinic
_symmetry_space_group_name_Hall '-P 2ybc'
_symmetry_space_group_name_H-M 'P 1 21/c 1'
_atom_sites_solution_hydrogens geom
_atom_sites_solution_primary direct
_atom_sites_solution_secondary difmap
_audit_creation_method SHELXL-97
_cell_angle_alpha 90.00
_cell_angle_beta 111.524(7)
_cell_angle_gamma 90.00
_cell_formula_units_Z 4
_cell_length_a 10.9975(10)
_cell_length_b 21.7750(18)
_cell_length_c 14.5403(13)
_cell_measurement_reflns_used 2000
_cell_measurement_temperature 293(2)
_cell_measurement_theta_max 52.1
_cell_measurement_theta_min 3.3
_cell_volume 3239.2(5)
_computing_cell_refinement 'Stoe IPDS V2.63'
_computing_data_collection 'Stoe IPDS V2.63'
_computing_data_reduction 'Siemens SHELXTL'
_computing_molecular_graphics 'Siemens SHELXTL'
_computing_publication_material 'Siemens SHELXTL'
_computing_structure_refinement 'SHELXL-97 (Sheldrick, 1997)'
_computing_structure_solution 'SIR92 (Giacovazzo et al., 1993)'
_diffrn_ambient_temperature 293(2)
_diffrn_measured_fraction_theta_full 0.971
_diffrn_measured_fraction_theta_max 0.971
_diffrn_measurement_device 'Stoe IPDS'
_diffrn_measurement_method 'Phi rotation'
_diffrn_radiation_monochromator graphite
_diffrn_radiation_source 'fine-focus sealed tube'
_diffrn_radiation_type MoK\a
_diffrn_radiation_wavelength 0.71073
_diffrn_reflns_av_R_equivalents 0.0526
_diffrn_reflns_av_sigmaI/netI 0.0314
_diffrn_reflns_limit_h_max 13
_diffrn_reflns_limit_h_min -13
_diffrn_reflns_limit_k_max 26
_diffrn_reflns_limit_k_min -26
_diffrn_reflns_limit_l_max 17
_diffrn_reflns_limit_l_min -17
_diffrn_reflns_number 25416
_diffrn_reflns_theta_full 25.68
_diffrn_reflns_theta_max 25.68
_diffrn_reflns_theta_min 2.73
_exptl_absorpt_coefficient_mu 0.442
_exptl_absorpt_correction_T_max 0.90
_exptl_absorpt_correction_T_min 0.64
_exptl_absorpt_correction_type 'empirical (DIFABS V09.0)'
_exptl_crystal_colour yellow
_exptl_crystal_density_diffrn 1.260
_exptl_crystal_density_method 'not measured'
_exptl_crystal_description 'transparent blocks'
_exptl_crystal_F_000 1280
_exptl_crystal_size_max 0.30
_exptl_crystal_size_mid 0.22
_exptl_crystal_size_min 0.20
_refine_diff_density_max 0.286
_refine_diff_density_min -0.544
_refine_diff_density_rms 0.042
_refine_ls_extinction_coef 0.0008(6)
_refine_ls_extinction_expression Fc^*^=kFc[1+0.001xFc^2^\l^3^/sin(2\q)]^-1/4^
_refine_ls_extinction_method SHELXL
_refine_ls_goodness_of_fit_ref 1.035
_refine_ls_hydrogen_treatment mixed
_refine_ls_matrix_type full
_refine_ls_number_parameters 505
_refine_ls_number_reflns 6135
_refine_ls_number_restraints 1
_refine_ls_restrained_S_all 1.035
_refine_ls_R_factor_all 0.0512
_refine_ls_R_factor_gt 0.0370
_refine_ls_shift/su_max 0.338
_refine_ls_shift/su_mean 0.012
_refine_ls_structure_factor_coef Fsqd
_refine_ls_weighting_details 'w=1/[\s^2^(Fo^2^)+(0.0631P)^2^+0.2443P] where P=(Fo^2^+2Fc^2^)/3'
_refine_ls_weighting_scheme calc
_refine_ls_wR_factor_gt 0.1001
_refine_ls_wR_factor_ref 0.1086
_reflns_number_gt 4678
_reflns_number_total 6135
_reflns_threshold_expression >2sigma(I)
_cod_data_source_file 805548csup1.cif
_cod_data_source_block 9630
_cod_depositor_comments
;
The following automatic conversions were performed:

'_symmetry_cell_setting' value 'Monoclinic' changed to 'monoclinic'
according to /home/saulius/struct/CIF-dictionaries/cif_core.dic
dictionary named 'cif_core.dic' version 2.4.2 from 2011-04-26.

Automatic conversion script
Id: cif_fix_values 1891 2012-01-12 08:04:46Z andrius 

The following automatic conversions were performed:

'_refine_ls_weighting_scheme' value 'calc
w=1/[\s^2^(Fo^2^)+(0.0631P)^2^+0.2443P] where P=(Fo^2^+2Fc^2^)/3' was
changed to 'calc'. New tag '_refine_ls_weighting_details' was
created. The value of the new tag was set to
'w=1/[\s^2^(Fo^2^)+(0.0631P)^2^+0.2443P] where P=(Fo^2^+2Fc^2^)/3'.

Automatic conversion script
Id: cif_fix_values 3143 2015-03-26 13:38:13Z robertas 
;
_cod_original_sg_symbol_H-M P2(1)/c
_cod_database_code 7027013

loop_
_symmetry_equiv_pos_as_xyz
'x, y, z'
'-x, y+1/2, -z+1/2'
'-x, -y, -z'
'x, -y-1/2, z-1/2'

loop_
_atom_site_label
_atom_site_type_symbol
_atom_site_fract_x
_atom_site_fract_y
_atom_site_fract_z
_atom_site_U_iso_or_equiv
_atom_site_adp_type
_atom_site_occupancy
_atom_site_calc_flag
_atom_site_refinement_flags
Mo1 Mo 0.01480(2) 0.137466(10) 0.660705(17) 0.07123(12) Uani 1 d .
N1 N 0.22791(18) 0.10210(8) 0.74942(14) 0.0587(4) Uani 1 d .
N2 N 0.1749(2) 0.02818(10) 0.84105(16) 0.0678(5) Uani 1 d D
H3 H 0.094(2) 0.0402(14) 0.805(2) 0.085(9) Uiso 1 d D
C1 C 0.2648(2) 0.05929(10) 0.81647(17) 0.0583(5) Uani 1 d .
C2 C 0.4044(3) 0.04112(15) 0.8715(3) 0.0738(7) Uani 1 d .
H2A H 0.414(4) -0.001(2) 0.868(3) 0.117(13) Uiso 1 d .
H2B H 0.434(4) 0.0462(18) 0.938(3) 0.114(13) Uiso 1 d .
H2C H 0.466(3) 0.0599(18) 0.848(2) 0.101(11) Uiso 1 d .
C9 C 0.3324(2) 0.13444(11) 0.73082(19) 0.0648(6) Uani 1 d .
C10 C 0.3767(3) 0.11258(13) 0.6574(2) 0.0729(6) Uani 1 d .
C11 C 0.3205(4) 0.05592(15) 0.5963(2) 0.0845(8) Uani 1 d .
H11 H 0.248(3) 0.0428(13) 0.607(2) 0.075(8) Uiso 1 d .
C12 C 0.2712(7) 0.0703(3) 0.4857(3) 0.1175(14) Uani 1 d .
H12A H 0.224(4) 0.037(2) 0.448(3) 0.114(13) Uiso 1 d .
H12B H 0.346(5) 0.076(2) 0.467(4) 0.139(17) Uiso 1 d .
H12C H 0.205(6) 0.106(3) 0.464(4) 0.17(2) Uiso 1 d .
C13 C 0.4176(7) 0.0028(3) 0.6211(5) 0.1250(15) Uani 1 d .
H13A H 0.371(4) -0.034(2) 0.579(3) 0.134(15) Uiso 1 d .
H13B H 0.455(5) -0.010(2) 0.686(4) 0.148(19) Uiso 1 d .
H13C H 0.484(8) 0.008(4) 0.610(6) 0.22(4) Uiso 1 d .
C14 C 0.4783(4) 0.14477(17) 0.6433(3) 0.0906(9) Uani 1 d .
H14 H 0.507(5) 0.125(2) 0.600(4) 0.131(15) Uiso 1 d .
C15 C 0.5323(4) 0.19553(18) 0.6961(3) 0.0990(11) Uani 1 d .
H15 H 0.598(4) 0.2129(17) 0.687(3) 0.107(11) Uiso 1 d .
C16 C 0.4870(3) 0.21722(16) 0.7663(3) 0.0901(9) Uani 1 d .
H16 H 0.525(3) 0.2531(16) 0.803(2) 0.093(9) Uiso 1 d .
C17 C 0.3863(3) 0.18747(12) 0.7860(2) 0.0727(6) Uani 1 d .
C18 C 0.3427(3) 0.21165(14) 0.8665(2) 0.0826(8) Uani 1 d .
H18 H 0.266(3) 0.1874(16) 0.866(2) 0.097(10) Uiso 1 d .
C19 C 0.2974(6) 0.2788(2) 0.8480(5) 0.1230(15) Uani 1 d .
H19A H 0.371(5) 0.306(2) 0.854(3) 0.135(16) Uiso 1 d .
H19B H 0.273(5) 0.286(2) 0.898(4) 0.133(17) Uiso 1 d .
H19C H 0.223(5) 0.285(2) 0.783(4) 0.137(16) Uiso 1 d .
C20 C 0.4482(5) 0.2050(2) 0.9690(3) 0.1050(11) Uani 1 d .
H20A H 0.413(4) 0.2110(18) 1.020(3) 0.117(13) Uiso 1 d .
H20B H 0.523(4) 0.229(2) 0.969(3) 0.124(14) Uiso 1 d .
H20C H 0.479(4) 0.161(2) 0.986(3) 0.117(13) Uiso 1 d .
C21 C 0.2038(2) -0.01668(11) 0.91883(19) 0.0638(6) Uani 1 d .
C22 C 0.2314(2) 0.00410(12) 1.0160(2) 0.0691(6) Uani 1 d .
C23 C 0.2253(3) 0.07188(14) 1.0393(3) 0.0796(7) Uani 1 d .
H23 H 0.240(3) 0.0946(15) 0.993(2) 0.085(9) Uiso 1 d .
C24 C 0.3221(7) 0.0919(3) 1.1387(5) 0.1327(18) Uani 1 d .
H24A H 0.317(4) 0.139(2) 1.143(3) 0.130(15) Uiso 1 d .
H24B H 0.402(5) 0.085(2) 1.136(4) 0.15(2) Uiso 1 d .
H24C H 0.313(7) 0.071(3) 1.186(5) 0.20(4) Uiso 1 d .
C25 C 0.0852(5) 0.0883(2) 1.0240(7) 0.138(2) Uani 1 d .
H25A H 0.050(6) 0.133(3) 1.024(4) 0.16(2) Uiso 1 d .
H25B H 0.099(4) 0.0750(18) 1.097(3) 0.103(13) Uiso 1 d .
H25C H 0.020(9) 0.070(4) 0.978(7) 0.29(5) Uiso 1 d .
C26 C 0.2591(3) -0.04034(16) 1.0903(2) 0.0793(7) Uani 1 d .
H26 H 0.278(3) -0.0272(15) 1.151(3) 0.088(9) Uiso 1 d .
C27 C 0.2589(3) -0.10167(16) 1.0686(2) 0.0836(8) Uani 1 d .
H27 H 0.280(3) -0.1319(14) 1.117(2) 0.085(9) Uiso 1 d .
C28 C 0.2311(3) -0.12102(14) 0.9730(3) 0.0808(8) Uani 1 d .
H28 H 0.231(3) -0.1653(17) 0.959(2) 0.097(10) Uiso 1 d .
C29 C 0.2025(2) -0.07903(12) 0.8956(2) 0.0695(6) Uani 1 d .
C30 C 0.1688(3) -0.10113(15) 0.7905(2) 0.0828(8) Uani 1 d .
H30 H 0.167(3) -0.0694(16) 0.753(2) 0.089(10) Uiso 1 d .
C31 C 0.0319(6) -0.1294(3) 0.7516(4) 0.1320(17) Uani 1 d .
H31A H 0.011(5) -0.146(2) 0.689(4) 0.144(18) Uiso 1 d .
H31B H -0.029(8) -0.090(3) 0.756(6) 0.22(3) Uiso 1 d .
H31C H 0.034(6) -0.167(3) 0.797(5) 0.20(3) Uiso 1 d .
C32 C 0.2679(7) -0.1459(4) 0.7795(5) 0.144(2) Uani 1 d .
H32A H 0.248(5) -0.154(2) 0.714(4) 0.148(18) Uiso 1 d .
H32B H 0.223(12) -0.186(6) 0.788(9) 0.39(8) Uiso 1 d .
H32C H 0.343(6) -0.131(2) 0.802(4) 0.13(2) Uiso 1 d .
C41 C -0.1531(4) 0.17605(18) 0.5839(3) 0.1046(10) Uani 1 d .
C42 C 0.0077(3) 0.18724(17) 0.7793(3) 0.0973(9) Uani 1 d .
C43 C 0.1011(3) 0.20723(16) 0.6061(3) 0.0957(9) Uani 1 d .
C44 C -0.0155(3) 0.08736(16) 0.5350(2) 0.0884(8) Uani 1 d .
C45 C -0.0981(3) 0.07472(16) 0.6934(2) 0.0849(8) Uani 1 d .
O41 O -0.2521(3) 0.19817(17) 0.5387(3) 0.1560(13) Uani 1 d .
O42 O -0.0102(3) 0.21421(16) 0.8403(2) 0.1369(11) Uani 1 d .
O43 O 0.1368(3) 0.24558(14) 0.5698(2) 0.1386(11) Uani 1 d .
O44 O -0.0495(3) 0.06206(15) 0.46143(19) 0.1275(10) Uani 1 d .
O45 O -0.1749(3) 0.04244(16) 0.7047(2) 0.1224(9) Uani 1 d .

loop_
_atom_site_aniso_label
_atom_site_aniso_U_11
_atom_site_aniso_U_22
_atom_site_aniso_U_33
_atom_site_aniso_U_23
_atom_site_aniso_U_13
_atom_site_aniso_U_12
Mo1 0.06863(17) 0.06819(17) 0.07116(17) 0.00566(10) 0.01890(11) 0.00871(10)
N1 0.0606(10) 0.0547(10) 0.0609(10) 0.0031(9) 0.0223(8) 0.0006(8)
N2 0.0562(11) 0.0665(11) 0.0784(13) 0.0194(10) 0.0219(10) 0.0027(9)
C1 0.0587(12) 0.0547(11) 0.0625(12) 0.0015(10) 0.0233(10) 0.0005(9)
C2 0.0584(14) 0.0794(18) 0.0832(18) 0.0212(15) 0.0254(13) 0.0053(12)
C9 0.0656(13) 0.0595(12) 0.0683(13) 0.0101(11) 0.0234(11) -0.0002(10)
C10 0.0798(16) 0.0719(14) 0.0710(15) 0.0107(13) 0.0324(13) 0.0004(13)
C11 0.101(2) 0.0821(18) 0.0821(18) -0.0011(15) 0.0475(17) -0.0023(16)
C12 0.148(4) 0.123(3) 0.084(2) -0.012(2) 0.047(2) -0.016(3)
C13 0.154(4) 0.100(3) 0.130(4) -0.006(3) 0.062(4) 0.027(3)
C14 0.095(2) 0.099(2) 0.090(2) 0.0167(18) 0.0479(18) -0.0047(18)
C15 0.089(2) 0.103(2) 0.109(2) 0.024(2) 0.0416(19) -0.0190(19)
C16 0.088(2) 0.0745(18) 0.100(2) 0.0102(17) 0.0255(17) -0.0191(15)
C17 0.0732(15) 0.0603(13) 0.0796(16) 0.0062(12) 0.0220(12) -0.0030(11)
C18 0.0809(18) 0.0694(15) 0.0919(19) -0.0141(14) 0.0249(15) -0.0054(14)
C19 0.142(4) 0.081(2) 0.146(4) -0.017(3) 0.052(4) 0.010(3)
C20 0.103(3) 0.118(3) 0.088(2) -0.021(2) 0.027(2) -0.010(2)
C21 0.0544(12) 0.0657(13) 0.0731(14) 0.0118(11) 0.0256(10) 0.0002(10)
C22 0.0553(12) 0.0759(15) 0.0793(16) 0.0054(13) 0.0284(11) 0.0008(11)
C23 0.0683(15) 0.0796(17) 0.097(2) 0.0015(16) 0.0373(15) -0.0003(13)
C24 0.134(4) 0.119(4) 0.121(4) -0.036(3) 0.018(3) 0.001(3)
C25 0.095(3) 0.101(3) 0.233(7) -0.025(4) 0.079(4) 0.011(2)
C26 0.0682(15) 0.100(2) 0.0716(16) 0.0130(16) 0.0283(13) 0.0011(14)
C27 0.0740(17) 0.090(2) 0.0875(19) 0.0321(18) 0.0303(14) 0.0073(14)
C28 0.0760(17) 0.0693(17) 0.100(2) 0.0204(16) 0.0359(15) 0.0071(13)
C29 0.0618(13) 0.0675(14) 0.0807(16) 0.0096(12) 0.0279(12) 0.0026(11)
C30 0.091(2) 0.0719(17) 0.0863(19) 0.0040(15) 0.0328(15) -0.0017(14)
C31 0.117(3) 0.164(5) 0.103(3) -0.025(3) 0.027(2) -0.038(3)
C32 0.124(4) 0.176(6) 0.128(4) -0.048(4) 0.043(3) 0.030(4)
C41 0.094(2) 0.106(2) 0.103(2) 0.012(2) 0.0230(18) 0.0199(19)
C42 0.093(2) 0.092(2) 0.100(2) -0.0030(19) 0.0278(18) 0.0136(17)
C43 0.098(2) 0.0822(19) 0.093(2) 0.0144(18) 0.0199(17) 0.0098(17)
C44 0.0901(19) 0.092(2) 0.0763(18) 0.0089(16) 0.0224(14) -0.0029(16)
C45 0.0750(17) 0.102(2) 0.0724(16) 0.0011(15) 0.0210(13) 0.0039(16)
O41 0.1030(19) 0.168(3) 0.164(3) 0.034(2) 0.0101(19) 0.059(2)
O42 0.163(3) 0.130(2) 0.127(2) -0.0347(18) 0.064(2) 0.0223(19)
O43 0.156(3) 0.1025(18) 0.146(2) 0.0535(19) 0.041(2) -0.0098(17)
O44 0.153(2) 0.139(2) 0.0779(15) -0.0195(15) 0.0273(15) -0.0155(19)
O45 0.1067(18) 0.157(2) 0.1097(18) -0.0051(17) 0.0466(15) -0.0409(18)

loop_
_atom_type_symbol
_atom_type_description
_atom_type_scat_dispersion_real
_atom_type_scat_dispersion_imag
_atom_type_scat_source
C C 0.0033 0.0016 'International Tables Vol C Tables 4.2.6.8 and 6.1.1.4'
H H 0.0000 0.0000 'International Tables Vol C Tables 4.2.6.8 and 6.1.1.4'
N N 0.0061 0.0033 'International Tables Vol C Tables 4.2.6.8 and 6.1.1.4'
O O 0.0106 0.0060 'International Tables Vol C Tables 4.2.6.8 and 6.1.1.4'
Mo Mo -1.6832 0.6857 'International Tables Vol C Tables 4.2.6.8 and 6.1.1.4'

loop_
_geom_angle_atom_site_label_1
_geom_angle_atom_site_label_2
_geom_angle_atom_site_label_3
_geom_angle
C41 Mo1 C45 83.80(15)
C41 Mo1 C44 84.80(15)
C45 Mo1 C44 86.38(13)
C41 Mo1 C42 86.24(15)
C45 Mo1 C42 86.78(14)
C44 Mo1 C42 169.26(14)
C41 Mo1 C43 86.35(15)
C45 Mo1 C43 169.71(12)
C44 Mo1 C43 89.77(14)
C42 Mo1 C43 95.56(15)
C41 Mo1 N1 173.10(13)
C45 Mo1 N1 102.99(10)
C44 Mo1 N1 96.77(10)
C42 Mo1 N1 92.82(10)
C43 Mo1 N1 86.93(10)
C1 N1 C9 115.80(19)
C1 N1 Mo1 128.28(15)
C9 N1 Mo1 115.83(14)
C1 N2 C21 125.2(2)
N1 C1 N2 120.0(2)
N1 C1 C2 124.4(2)
N2 C1 C2 115.6(2)
C17 C9 C10 121.2(2)
C17 C9 N1 119.2(2)
C10 C9 N1 119.6(2)
C14 C10 C9 117.3(3)
C14 C10 C11 120.0(3)
C9 C10 C11 122.7(2)
C10 C11 C13 112.3(4)
C10 C11 C12 111.2(3)
C13 C11 C12 110.6(4)
C15 C14 C10 122.4(3)
C14 C15 C16 120.0(3)
C15 C16 C17 121.5(3)
C16 C17 C9 117.6(3)
C16 C17 C18 119.7(3)
C9 C17 C18 122.7(2)
C17 C18 C20 112.4(3)
C17 C18 C19 111.7(4)
C20 C18 C19 110.1(4)
C29 C21 C22 122.3(2)
C29 C21 N2 119.3(2)
C22 C21 N2 118.4(2)
C26 C22 C21 117.3(3)
C26 C22 C23 120.9(3)
C21 C22 C23 121.7(2)
C25 C23 C24 113.2(5)
C25 C23 C22 108.7(3)
C24 C23 C22 114.8(3)
C27 C26 C22 121.0(3)
C28 C27 C26 120.8(3)
C27 C28 C29 121.1(3)
C28 C29 C21 117.5(3)
C28 C29 C30 120.4(3)
C21 C29 C30 122.0(2)
C32 C30 C29 113.1(4)
C32 C30 C31 110.5(5)
C29 C30 C31 110.2(3)
O41 C41 Mo1 179.4(4)
O42 C42 Mo1 172.7(3)
O43 C43 Mo1 173.7(3)
O44 C44 Mo1 170.6(3)
O45 C45 Mo1 172.1(3)

loop_
_geom_bond_atom_site_label_1
_geom_bond_atom_site_label_2
_geom_bond_distance
Mo1 C41 1.962(3)
Mo1 C45 2.016(4)
Mo1 C44 2.049(4)
Mo1 C42 2.062(4)
Mo1 C43 2.095(4)
Mo1 N1 2.3519(19)
N1 C1 1.302(3)
N1 C9 1.455(3)
N2 C1 1.351(3)
N2 C21 1.439(3)
C1 C2 1.500(3)
C9 C17 1.407(4)
C9 C10 1.409(4)
C10 C14 1.396(4)
C10 C11 1.514(4)
C11 C13 1.525(6)
C11 C12 1.528(5)
C14 C15 1.352(6)
C15 C16 1.373(6)
C16 C17 1.400(4)
C17 C18 1.514(4)
C18 C20 1.523(5)
C18 C19 1.536(5)
C21 C29 1.398(4)
C21 C22 1.406(4)
C22 C26 1.398(4)
C22 C23 1.521(4)
C23 C25 1.516(5)
C23 C24 1.511(6)
C26 C27 1.372(5)
C27 C28 1.375(5)
C28 C29 1.394(4)
C29 C30 1.513(4)
C30 C32 1.513(6)
C30 C31 1.530(6)
C41 O41 1.151(4)
C42 O42 1.140(4)
C43 O43 1.133(4)
C44 O44 1.137(4)
C45 O45 1.156(4)
